data_7007270
loop_
_publ_author_name
'Kuhn, P.'
'Jeunesse, C.'
'Matt, D.'
'Harrowfield, J.'
'Ricard, L.'

_publ_section_title
;
 Phosphorus-phosphorus coupling in a diphosphine with a ten bond P...P
 separation.
;
_journal_issue 28
_journal_name_full 'Dalton transactions (Cambridge, England : 2003)'
_journal_page_first 3454
_journal_page_last 3457
_journal_paper_doi 10.1039/b602605b
_journal_year 2006
_chemical_formula_sum 'C77.5 H83 Cl O5 P2'
_chemical_formula_weight 1191.83
_chemical_name_systematic
;
?
;
_space_group_IT_number 2
_symmetry_cell_setting triclinic
_symmetry_space_group_name_Hall '-P 1'
_symmetry_space_group_name_H-M 'P -1'
_atom_sites_solution_hydrogens geom
_atom_sites_solution_primary direct
_atom_sites_solution_secondary difmap
_audit_creation_method SHELXL-97
_cell_angle_alpha 99.8400(10)
_cell_angle_beta 96.1300(10)
_cell_angle_gamma 90.9400(10)
_cell_formula_units_Z 2
_cell_length_a 10.6370(10)
_cell_length_b 15.2340(10)
_cell_length_c 21.0830(10)
_cell_measurement_reflns_used 251
_cell_measurement_temperature 150.0(1)
_cell_measurement_theta_max 20.0
_cell_measurement_theta_min 3.0
_cell_volume 3344.8(4)
_computing_structure_refinement 'SHELXL-97 (Sheldrick, 1997)'
_computing_structure_solution 'SHELXS-97 (Sheldrick, 1990)'
_diffrn_ambient_temperature 150.0(1)
_diffrn_measured_fraction_theta_full 0.998
_diffrn_measured_fraction_theta_max 0.998
_diffrn_measurement_device_type KappaCCD
_diffrn_measurement_method 'phi and omega scans'
_diffrn_radiation_monochromator graphite
_diffrn_radiation_source 'fine-focus sealed tube'
_diffrn_radiation_type MoK\a
_diffrn_radiation_wavelength 0.71069
_diffrn_reflns_av_R_equivalents 0.0192
_diffrn_reflns_av_sigmaI/netI 0.0532
_diffrn_reflns_limit_h_max 13
_diffrn_reflns_limit_h_min -14
_diffrn_reflns_limit_k_max 15
_diffrn_reflns_limit_k_min -20
_diffrn_reflns_limit_l_max 28
_diffrn_reflns_limit_l_min -28
_diffrn_reflns_number 24414
_diffrn_reflns_theta_full 28.70
_diffrn_reflns_theta_max 28.70
_diffrn_reflns_theta_min 2.96
_exptl_absorpt_coefficient_mu 0.156
_exptl_absorpt_correction_T_max 0.9725
_exptl_absorpt_correction_T_min 0.9695
_exptl_absorpt_correction_type multi-scan
_exptl_crystal_colour colorless
_exptl_crystal_density_diffrn 1.183
_exptl_crystal_density_method 'not measured'
_exptl_crystal_description block
_exptl_crystal_F_000 1270
_exptl_crystal_size_max 0.20
_exptl_crystal_size_mid 0.18
_exptl_crystal_size_min 0.18
_refine_diff_density_max 0.761
_refine_diff_density_min -0.770
_refine_diff_density_rms 0.055
_refine_ls_extinction_method none
_refine_ls_goodness_of_fit_ref 1.127
_refine_ls_hydrogen_treatment mixed
_refine_ls_matrix_type full
_refine_ls_number_parameters 821
_refine_ls_number_reflns 17257
_refine_ls_number_restraints 0
_refine_ls_restrained_S_all 1.127
_refine_ls_R_factor_all 0.0838
_refine_ls_R_factor_gt 0.0562
_refine_ls_shift/su_max 0.000
_refine_ls_shift/su_mean 0.000
_refine_ls_structure_factor_coef Fsqd
_refine_ls_weighting_details 'calc w=1/[\s^2^(Fo^2^)+(0.0928P)^2^+0.2111P] where P=(Fo^2^+2Fc^2^)/3'
_refine_ls_weighting_scheme calc
_refine_ls_wR_factor_gt 0.1612
_refine_ls_wR_factor_ref 0.1777
_reflns_number_gt 11996
_reflns_number_total 17257
_reflns_threshold_expression >2sigma(I)
_cod_data_source_file b602605b.txt
_cod_data_source_block calixp2
_cod_depositor_comments
;
The following automatic conversions were performed:
'_symmetry_cell_setting' value 'Triclinic' changed to 'triclinic'
according to '/home/saulius/struct/CIF-dictionaries/cif_core.dic'
dictionary named 'cif_core.dic' version 2.4.1 from 2010-06-29.

Automatic conversion script
Id: cif_fix_enum 1527 2010-12-29 10:47:43Z saulius 
;
_cod_original_sg_symbol_H-M 'P-1 '
_cod_original_formula_sum 'C77.50 H83 Cl O5 P2'
_cod_database_code 7007270

loop_
_symmetry_equiv_pos_as_xyz
'x, y, z'
'-x, -y, -z'

loop_
_atom_site_label
_atom_site_type_symbol
_atom_site_fract_x
_atom_site_fract_y
_atom_site_fract_z
_atom_site_U_iso_or_equiv
_atom_site_adp_type
_atom_site_occupancy
_atom_site_symmetry_multiplicity
_atom_site_calc_flag
_atom_site_refinement_flags
_atom_site_disorder_assembly
_atom_site_disorder_group
P1 P 0.23757(4) 0.45183(3) 0.24036(2) 0.03075(12) Uani 1 1 d . . .
P2 P 0.70392(4) 0.32860(3) 0.23985(2) 0.02707(11) Uani 1 1 d . . .
O1 O 0.44083(11) 0.57394(7) 0.28067(5) 0.0253(2) Uani 1 1 d . . .
O2 O 0.33548(11) 0.64055(8) 0.16877(5) 0.0264(3) Uani 1 1 d . . .
O3 O 0.13283(12) 0.65460(9) 0.12978(6) 0.0390(3) Uani 1 1 d . . .
O4 O 0.60895(12) 0.62745(9) 0.17545(6) 0.0325(3) Uani 1 1 d . . .
H4 H 0.549(2) 0.6421(16) 0.1807(12) 0.049 Uiso 1 1 d . . .
O5 O 0.71520(11) 0.50445(7) 0.26780(5) 0.0268(3) Uani 1 1 d . . .
C1 C 0.61624(16) 0.54743(11) 0.38995(8) 0.0261(3) Uani 1 1 d . . .
H1A H 0.6026 0.4910 0.3585 0.031 Uiso 1 1 calc R . .
H1B H 0.6507 0.5328 0.4323 0.031 Uiso 1 1 calc R . .
C2 C 0.49121(15) 0.59237(11) 0.39671(7) 0.0249(3) Uani 1 1 d . . .
C3 C 0.45896(16) 0.62823(11) 0.45822(8) 0.0273(4) Uani 1 1 d . . .
H3 H 0.5118 0.6179 0.4953 0.033 Uiso 1 1 calc R . .
C4 C 0.35213(17) 0.67852(11) 0.46700(8) 0.0281(4) Uani 1 1 d . . .
C5 C 0.27680(16) 0.69221(11) 0.41162(8) 0.0282(4) Uani 1 1 d . . .
H5 H 0.2037 0.7266 0.4165 0.034 Uiso 1 1 calc R . .
C6 C 0.30414(15) 0.65759(11) 0.34946(8) 0.0260(3) Uani 1 1 d . . .
C7 C 0.41035(16) 0.60555(11) 0.34279(7) 0.0248(3) Uani 1 1 d . . .
C8 C 0.22248(16) 0.67930(12) 0.29092(8) 0.0270(3) Uani 1 1 d . . .
H8A H 0.2049 0.6243 0.2583 0.032 Uiso 1 1 calc R . .
H8B H 0.1407 0.7015 0.3042 0.032 Uiso 1 1 calc R . .
C9 C 0.28677(15) 0.74882(11) 0.26098(8) 0.0256(3) Uani 1 1 d . . .
C10 C 0.29788(16) 0.83666(12) 0.29331(8) 0.0302(4) Uani 1 1 d . . .
H10 H 0.2598 0.8517 0.3323 0.036 Uiso 1 1 calc R . .
C11 C 0.36216(17) 0.90305(12) 0.27108(9) 0.0335(4) Uani 1 1 d . A .
C12 C 0.41981(17) 0.87856(12) 0.21458(9) 0.0332(4) Uani 1 1 d . . .
H12 H 0.4665 0.9227 0.1991 0.040 Uiso 1 1 calc R . .
C13 C 0.41136(16) 0.79138(11) 0.17986(8) 0.0278(4) Uani 1 1 d . . .
C14 C 0.34114(15) 0.72872(11) 0.20356(8) 0.0252(3) Uani 1 1 d . . .
C15 C 0.47966(16) 0.76798(13) 0.11988(8) 0.0305(4) Uani 1 1 d . . .
H15A H 0.4592 0.8119 0.0910 0.037 Uiso 1 1 calc R . .
H15B H 0.4485 0.7085 0.0962 0.037 Uiso 1 1 calc R . .
C16 C 0.62233(16) 0.76700(11) 0.13554(8) 0.0271(4) Uani 1 1 d . . .
C17 C 0.70045(17) 0.83386(11) 0.12132(8) 0.0292(4) Uani 1 1 d . . .
H17 H 0.6626 0.8811 0.1029 0.035 Uiso 1 1 calc R . .
C18 C 0.83189(16) 0.83394(11) 0.13313(8) 0.0281(4) Uani 1 1 d . . .
C19 C 0.88384(16) 0.76468(11) 0.16201(8) 0.0279(4) Uani 1 1 d . . .
H19 H 0.9732 0.7635 0.1710 0.034 Uiso 1 1 calc R . .
C20 C 0.81039(16) 0.69808(11) 0.17789(8) 0.0265(3) Uani 1 1 d . . .
C21 C 0.67860(16) 0.69900(11) 0.16349(8) 0.0261(3) Uani 1 1 d . . .
C22 C 0.86744(16) 0.62772(12) 0.21408(8) 0.0288(4) Uani 1 1 d . . .
H22A H 0.9606 0.6298 0.2145 0.035 Uiso 1 1 calc R . .
H22B H 0.8349 0.5678 0.1920 0.035 Uiso 1 1 calc R . .
C23 C 0.83275(15) 0.64483(11) 0.28325(8) 0.0254(3) Uani 1 1 d . . .
C24 C 0.86741(16) 0.72616(11) 0.32313(8) 0.0279(4) Uani 1 1 d . . .
H24 H 0.9208 0.7668 0.3080 0.033 Uiso 1 1 calc R . .
C25 C 0.82745(16) 0.75049(11) 0.38400(8) 0.0282(4) Uani 1 1 d . . .
C26 C 0.74813(16) 0.69010(11) 0.40474(8) 0.0272(4) Uani 1 1 d . . .
H26 H 0.7184 0.7056 0.4460 0.033 Uiso 1 1 calc R . .
C27 C 0.71105(15) 0.60780(11) 0.36706(8) 0.0244(3) Uani 1 1 d . . .
C28 C 0.75617(15) 0.58526(11) 0.30687(8) 0.0250(3) Uani 1 1 d . . .
C29 C 0.41116(16) 0.48086(11) 0.25624(8) 0.0291(4) Uani 1 1 d . . .
H29A H 0.4500 0.4454 0.2879 0.035 Uiso 1 1 calc R . .
H29B H 0.4498 0.4635 0.2155 0.035 Uiso 1 1 calc R . .
C30 C 0.79602(17) 0.43225(11) 0.27734(8) 0.0288(4) Uani 1 1 d . . .
H30A H 0.8197 0.4329 0.3241 0.035 Uiso 1 1 calc R . .
H30B H 0.8742 0.4370 0.2564 0.035 Uiso 1 1 calc R . .
C31 C 0.22610(16) 0.61169(12) 0.13040(7) 0.0270(4) Uani 1 1 d . . .
C32 C 0.23920(17) 0.52349(11) 0.08930(7) 0.0284(4) Uani 1 1 d . . .
C33 C 0.35668(18) 0.48792(12) 0.07899(8) 0.0340(4) Uani 1 1 d . . .
H33 H 0.4322 0.5186 0.1001 0.041 Uiso 1 1 calc R . .
C34 C 0.3623(2) 0.40713(14) 0.03749(9) 0.0427(5) Uani 1 1 d . . .
H34 H 0.4420 0.3825 0.0302 0.051 Uiso 1 1 calc R . .
C35 C 0.2524(2) 0.36243(14) 0.00677(9) 0.0452(5) Uani 1 1 d . . .
H35 H 0.2568 0.3074 -0.0218 0.054 Uiso 1 1 calc R . .
C36 C 0.1363(2) 0.39761(14) 0.01760(10) 0.0453(5) Uani 1 1 d . . .
H36 H 0.0609 0.3665 -0.0033 0.054 Uiso 1 1 calc R . .
C37 C 0.12929(19) 0.47776(13) 0.05866(9) 0.0374(4) Uani 1 1 d . . .
H37 H 0.0492 0.5017 0.0660 0.045 Uiso 1 1 calc R . .
C38 C 0.31523(17) 0.71843(12) 0.53415(8) 0.0319(4) Uani 1 1 d . . .
C39 C 0.2942(2) 0.81857(13) 0.53779(10) 0.0444(5) Uani 1 1 d . . .
H39A H 0.3727 0.8486 0.5312 0.067 Uiso 1 1 calc R . .
H39B H 0.2694 0.8436 0.5804 0.067 Uiso 1 1 calc R . .
H39C H 0.2271 0.8274 0.5041 0.067 Uiso 1 1 calc R . .
C40 C 0.41784(19) 0.70707(14) 0.58864(9) 0.0394(4) Uani 1 1 d . . .
H40A H 0.4330 0.6435 0.5873 0.059 Uiso 1 1 calc R . .
H40B H 0.3899 0.7323 0.6305 0.059 Uiso 1 1 calc R . .
H40C H 0.4962 0.7381 0.5830 0.059 Uiso 1 1 calc R . .
C41 C 0.1930(2) 0.67111(16) 0.54449(10) 0.0464(5) Uani 1 1 d . . .
H41A H 0.1261 0.6791 0.5105 0.070 Uiso 1 1 calc R . .
H41B H 0.1676 0.6965 0.5869 0.070 Uiso 1 1 calc R . .
H41C H 0.2072 0.6074 0.5427 0.070 Uiso 1 1 calc R . .
C42 C 0.3707(2) 0.99958(13) 0.30720(11) 0.0450(5) Uani 1 1 d . . .
C43 C 0.2888(7) 1.0173(3) 0.3595(3) 0.087(2) Uani 0.650(6) 1 d P A 1
H43A H 0.3236 0.9900 0.3962 0.131 Uiso 0.650(6) 1 calc PR A 1
H43B H 0.2037 0.9919 0.3438 0.131 Uiso 0.650(6) 1 calc PR A 1
H43C H 0.2844 1.0818 0.3736 0.131 Uiso 0.650(6) 1 calc PR A 1
C44 C 0.5038(5) 1.0264(4) 0.3254(4) 0.104(3) Uani 0.650(6) 1 d P A 1
H44A H 0.5108 1.0896 0.3452 0.155 Uiso 0.650(6) 1 calc PR A 1
H44B H 0.5489 1.0170 0.2868 0.155 Uiso 0.650(6) 1 calc PR A 1
H44C H 0.5412 0.9906 0.3566 0.155 Uiso 0.650(6) 1 calc PR A 1
C45 C 0.3197(7) 1.0630(3) 0.2574(2) 0.091(2) Uani 0.650(6) 1 d P A 1
H45A H 0.3247 1.1251 0.2797 0.136 Uiso 0.650(6) 1 calc PR A 1
H45B H 0.2315 1.0459 0.2407 0.136 Uiso 0.650(6) 1 calc PR A 1
H45C H 0.3716 1.0567 0.2213 0.136 Uiso 0.650(6) 1 calc PR A 1
C43A C 0.2453(7) 1.0324(5) 0.3163(5) 0.058(3) Uani 0.350(6) 1 d P A 2
H43D H 0.1984 0.9907 0.3364 0.087 Uiso 0.350(6) 1 calc PR A 2
H43E H 0.2001 1.0376 0.2741 0.087 Uiso 0.350(6) 1 calc PR A 2
H43F H 0.2529 1.0910 0.3443 0.087 Uiso 0.350(6) 1 calc PR A 2
C44A C 0.4222(9) 0.9905(5) 0.3883(4) 0.073(3) Uani 0.350(6) 1 d P A 2
H44D H 0.5030 0.9606 0.3901 0.110 Uiso 0.350(6) 1 calc PR A 2
H44E H 0.3590 0.9557 0.4050 0.110 Uiso 0.350(6) 1 calc PR A 2
H44F H 0.4330 1.0502 0.4148 0.110 Uiso 0.350(6) 1 calc PR A 2
C45A C 0.4596(15) 1.0595(7) 0.2914(10) 0.133(8) Uani 0.350(6) 1 d P A 2
H45D H 0.4503 1.1191 0.3163 0.199 Uiso 0.350(6) 1 calc PR A 2
H45E H 0.4451 1.0617 0.2450 0.199 Uiso 0.350(6) 1 calc PR A 2
H45F H 0.5453 1.0396 0.3018 0.199 Uiso 0.350(6) 1 calc PR A 2
C46 C 0.91851(18) 0.90336(12) 0.11312(9) 0.0347(4) Uani 1 1 d . . .
C47 C 0.9844(3) 0.85888(17) 0.05675(13) 0.0697(8) Uani 1 1 d . . .
H47A H 0.9220 0.8413 0.0188 0.105 Uiso 1 1 calc R . .
H47B H 1.0261 0.8059 0.0680 0.105 Uiso 1 1 calc R . .
H47C H 1.0477 0.9006 0.0469 0.105 Uiso 1 1 calc R . .
C48 C 0.8479(3) 0.98235(17) 0.09516(17) 0.0739(8) Uani 1 1 d . . .
H48A H 0.7879 0.9627 0.0565 0.111 Uiso 1 1 calc R . .
H48B H 0.9082 1.0268 0.0862 0.111 Uiso 1 1 calc R . .
H48C H 0.8017 1.0088 0.1311 0.111 Uiso 1 1 calc R . .
C49 C 1.0203(3) 0.93928(19) 0.16902(13) 0.0722(8) Uani 1 1 d . . .
H49A H 1.0732 0.9851 0.1562 0.108 Uiso 1 1 calc R . .
H49B H 1.0730 0.8904 0.1794 0.108 Uiso 1 1 calc R . .
H49C H 0.9797 0.9653 0.2072 0.108 Uiso 1 1 calc R . .
C50 C 0.85868(19) 0.84362(12) 0.42510(9) 0.0371(4) Uani 1 1 d . . .
C51 C 0.9740(3) 0.88890(18) 0.40434(15) 0.0786(9) Uani 1 1 d . . .
H51A H 0.9532 0.9020 0.3606 0.118 Uiso 1 1 calc R . .
H51B H 1.0454 0.8490 0.4046 0.118 Uiso 1 1 calc R . .
H51C H 0.9970 0.9446 0.4346 0.118 Uiso 1 1 calc R . .
C52 C 0.7467(4) 0.8996(2) 0.4174(2) 0.1240(18) Uani 1 1 d . . .
H52A H 0.7646 0.9588 0.4440 0.186 Uiso 1 1 calc R . .
H52B H 0.6735 0.8715 0.4314 0.186 Uiso 1 1 calc R . .
H52C H 0.7285 0.9056 0.3718 0.186 Uiso 1 1 calc R . .
C53 C 0.8954(4) 0.83643(18) 0.49598(12) 0.0853(10) Uani 1 1 d . . .
H53A H 0.9224 0.8954 0.5207 0.128 Uiso 1 1 calc R . .
H53B H 0.9651 0.7955 0.4990 0.128 Uiso 1 1 calc R . .
H53C H 0.8224 0.8138 0.5138 0.128 Uiso 1 1 calc R . .
C54 C 0.20367(17) 0.42982(12) 0.32023(8) 0.0327(4) Uani 1 1 d . . .
C55 C 0.11476(18) 0.48113(13) 0.35200(9) 0.0380(4) Uani 1 1 d . . .
H55 H 0.0739 0.5260 0.3321 0.046 Uiso 1 1 calc R . .
C56 C 0.0846(2) 0.46798(15) 0.41219(10) 0.0478(5) Uani 1 1 d . . .
H56 H 0.0236 0.5035 0.4332 0.057 Uiso 1 1 calc R . .
C57 C 0.1453(2) 0.40152(16) 0.44188(10) 0.0478(5) Uani 1 1 d . . .
H57 H 0.1257 0.3918 0.4831 0.057 Uiso 1 1 calc R . .
C58 C 0.2326(2) 0.35130(16) 0.41054(10) 0.0464(5) Uani 1 1 d . . .
H58 H 0.2738 0.3066 0.4305 0.056 Uiso 1 1 calc R . .
C59 C 0.26242(19) 0.36409(14) 0.35029(9) 0.0392(4) Uani 1 1 d . . .
H59 H 0.3231 0.3280 0.3294 0.047 Uiso 1 1 calc R . .
C60 C 0.24178(18) 0.33875(12) 0.19466(8) 0.0342(4) Uani 1 1 d . . .
C61 C 0.3486(2) 0.29109(15) 0.18443(13) 0.0585(7) Uani 1 1 d . . .
H61 H 0.4288 0.3168 0.2033 0.070 Uiso 1 1 calc R . .
C62 C 0.3423(3) 0.20655(17) 0.14731(15) 0.0719(8) Uani 1 1 d . . .
H62 H 0.4176 0.1752 0.1407 0.086 Uiso 1 1 calc R . .
C63 C 0.2263(3) 0.16758(16) 0.11980(12) 0.0588(6) Uani 1 1 d . . .
H63 H 0.2213 0.1094 0.0945 0.071 Uiso 1 1 calc R . .
C64 C 0.1188(2) 0.21398(16) 0.12950(12) 0.0568(6) Uani 1 1 d . . .
H64 H 0.0387 0.1874 0.1114 0.068 Uiso 1 1 calc R . .
C65 C 0.1258(2) 0.29950(15) 0.16552(10) 0.0459(5) Uani 1 1 d . . .
H65 H 0.0507 0.3317 0.1704 0.055 Uiso 1 1 calc R . .
C66 C 0.73425(16) 0.31985(12) 0.15510(8) 0.0295(4) Uani 1 1 d . . .
C67 C 0.7667(2) 0.24055(14) 0.11879(9) 0.0468(5) Uani 1 1 d . . .
H67 H 0.7780 0.1893 0.1386 0.056 Uiso 1 1 calc R . .
C68 C 0.7831(3) 0.23520(17) 0.05357(10) 0.0595(7) Uani 1 1 d . . .
H68 H 0.8037 0.1802 0.0289 0.071 Uiso 1 1 calc R . .
C69 C 0.7695(2) 0.30943(17) 0.02498(10) 0.0519(6) Uani 1 1 d . . .
H69 H 0.7831 0.3062 -0.0191 0.062 Uiso 1 1 calc R . .
C70 C 0.7360(2) 0.38880(16) 0.06021(10) 0.0489(5) Uani 1 1 d . . .
H70 H 0.7269 0.4401 0.0403 0.059 Uiso 1 1 calc R . .
C71 C 0.7155(2) 0.39380(14) 0.12458(9) 0.0412(5) Uani 1 1 d . . .
H71 H 0.6885 0.4478 0.1480 0.049 Uiso 1 1 calc R . .
C72 C 0.80449(17) 0.24369(11) 0.26742(8) 0.0279(4) Uani 1 1 d . . .
C73 C 0.93265(18) 0.25610(13) 0.29030(9) 0.0372(4) Uani 1 1 d . . .
H73 H 0.9745 0.3116 0.2902 0.045 Uiso 1 1 calc R . .
C74 C 0.9993(2) 0.18885(14) 0.31301(10) 0.0467(5) Uani 1 1 d . . .
H74 H 1.0865 0.1985 0.3286 0.056 Uiso 1 1 calc R . .
C75 C 0.9403(2) 0.10797(14) 0.31326(10) 0.0469(5) Uani 1 1 d . . .
H75 H 0.9864 0.0619 0.3293 0.056 Uiso 1 1 calc R . .
C76 C 0.8147(2) 0.09402(14) 0.29027(11) 0.0494(5) Uani 1 1 d . . .
H76 H 0.7743 0.0378 0.2898 0.059 Uiso 1 1 calc R . .
C77 C 0.74670(19) 0.16110(13) 0.26781(10) 0.0396(4) Uani 1 1 d . . .
H77 H 0.6595 0.1508 0.2525 0.048 Uiso 1 1 calc R . .
C78 C 0.4871(6) 0.9309(4) -0.0226(3) 0.0751(16) Uani 0.50 1 d P . .
H78A H 0.5448 0.8827 -0.0146 0.090 Uiso 0.50 1 calc PR . .
H78B H 0.4128 0.9045 -0.0525 0.090 Uiso 0.50 1 calc PR . .
Cl1 Cl 0.43641(12) 0.98943(7) 0.05480(6) 0.1215(4) Uani 1 1 d . . .

loop_
_atom_site_aniso_label
_atom_site_aniso_U_11
_atom_site_aniso_U_22
_atom_site_aniso_U_33
_atom_site_aniso_U_23
_atom_site_aniso_U_13
_atom_site_aniso_U_12
P1 0.0300(2) 0.0329(3) 0.0278(2) 0.00375(18) -0.00087(18) -0.00270(19)
P2 0.0274(2) 0.0261(2) 0.0274(2) 0.00225(16) 0.00481(17) 0.00194(18)
O1 0.0276(6) 0.0259(6) 0.0219(5) 0.0016(4) 0.0052(4) -0.0009(5)
O2 0.0247(6) 0.0274(6) 0.0251(6) 0.0008(4) 0.0003(4) 0.0017(5)
O3 0.0305(7) 0.0437(8) 0.0376(7) -0.0043(6) -0.0021(5) 0.0108(6)
O4 0.0263(7) 0.0335(7) 0.0402(7) 0.0112(5) 0.0072(5) 0.0017(6)
O5 0.0278(6) 0.0229(6) 0.0279(6) 0.0006(4) 0.0014(5) 0.0029(5)
C1 0.0315(9) 0.0262(8) 0.0211(8) 0.0056(6) 0.0021(6) 0.0018(7)
C2 0.0270(8) 0.0232(8) 0.0245(8) 0.0042(6) 0.0034(6) -0.0015(7)
C3 0.0287(9) 0.0295(9) 0.0232(8) 0.0036(6) 0.0035(6) -0.0032(7)
C4 0.0313(9) 0.0276(9) 0.0245(8) 0.0009(6) 0.0059(7) -0.0047(7)
C5 0.0262(9) 0.0294(9) 0.0289(8) 0.0024(7) 0.0067(7) 0.0021(7)
C6 0.0228(8) 0.0273(8) 0.0270(8) 0.0022(6) 0.0036(6) -0.0040(7)
C7 0.0277(8) 0.0243(8) 0.0220(8) 0.0018(6) 0.0051(6) -0.0046(7)
C8 0.0213(8) 0.0323(9) 0.0267(8) 0.0027(6) 0.0038(6) 0.0015(7)
C9 0.0208(8) 0.0285(9) 0.0270(8) 0.0044(6) 0.0006(6) 0.0013(7)
C10 0.0268(9) 0.0326(9) 0.0295(9) -0.0007(7) 0.0046(7) 0.0025(7)
C11 0.0283(9) 0.0275(9) 0.0429(10) 0.0010(7) 0.0047(7) 0.0016(7)
C12 0.0278(9) 0.0281(9) 0.0451(10) 0.0096(7) 0.0056(8) 0.0002(7)
C13 0.0228(8) 0.0312(9) 0.0306(9) 0.0085(7) 0.0026(6) 0.0042(7)
C14 0.0238(8) 0.0256(8) 0.0257(8) 0.0032(6) 0.0013(6) 0.0041(7)
C15 0.0271(9) 0.0383(10) 0.0281(8) 0.0103(7) 0.0050(7) 0.0047(7)
C16 0.0265(8) 0.0319(9) 0.0230(8) 0.0035(6) 0.0050(6) 0.0043(7)
C17 0.0348(9) 0.0281(9) 0.0257(8) 0.0047(6) 0.0064(7) 0.0055(7)
C18 0.0308(9) 0.0275(9) 0.0257(8) 0.0010(6) 0.0078(6) 0.0014(7)
C19 0.0261(8) 0.0319(9) 0.0249(8) 0.0003(6) 0.0060(6) 0.0007(7)
C20 0.0255(8) 0.0301(9) 0.0239(8) 0.0032(6) 0.0056(6) 0.0041(7)
C21 0.0271(9) 0.0282(8) 0.0234(8) 0.0039(6) 0.0050(6) 0.0008(7)
C22 0.0255(9) 0.0324(9) 0.0291(8) 0.0057(7) 0.0055(6) 0.0042(7)
C23 0.0222(8) 0.0274(8) 0.0276(8) 0.0076(6) 0.0024(6) 0.0056(7)
C24 0.0250(8) 0.0278(9) 0.0319(9) 0.0087(7) 0.0030(7) 0.0001(7)
C25 0.0302(9) 0.0250(8) 0.0285(8) 0.0039(6) -0.0001(7) 0.0014(7)
C26 0.0283(9) 0.0286(9) 0.0242(8) 0.0030(6) 0.0025(6) 0.0026(7)
C27 0.0236(8) 0.0248(8) 0.0252(8) 0.0062(6) 0.0019(6) 0.0021(6)
C28 0.0232(8) 0.0244(8) 0.0260(8) 0.0021(6) -0.0002(6) 0.0036(6)
C29 0.0303(9) 0.0272(9) 0.0282(8) -0.0001(6) 0.0038(7) -0.0009(7)
C30 0.0312(9) 0.0261(8) 0.0282(8) 0.0024(6) 0.0027(7) 0.0052(7)
C31 0.0265(9) 0.0336(9) 0.0207(8) 0.0045(6) 0.0012(6) 0.0010(7)
C32 0.0346(9) 0.0306(9) 0.0201(8) 0.0048(6) 0.0028(6) 0.0022(7)
C33 0.0340(10) 0.0367(10) 0.0293(9) 0.0004(7) 0.0019(7) 0.0023(8)
C34 0.0454(12) 0.0413(11) 0.0389(11) -0.0034(8) 0.0083(9) 0.0085(9)
C35 0.0603(14) 0.0371(11) 0.0338(10) -0.0065(8) 0.0053(9) -0.0021(10)
C36 0.0485(12) 0.0428(12) 0.0395(11) -0.0036(9) 0.0002(9) -0.0082(10)
C37 0.0359(10) 0.0420(11) 0.0323(9) 0.0023(8) 0.0020(8) -0.0014(8)
C38 0.0354(10) 0.0344(10) 0.0248(8) -0.0006(7) 0.0082(7) 0.0000(8)
C39 0.0570(13) 0.0378(11) 0.0345(10) -0.0050(8) 0.0043(9) 0.0066(10)
C40 0.0457(11) 0.0453(11) 0.0252(9) -0.0004(8) 0.0062(8) 0.0025(9)
C41 0.0446(12) 0.0608(14) 0.0339(10) 0.0012(9) 0.0176(9) -0.0058(10)
C42 0.0394(11) 0.0290(10) 0.0612(13) -0.0076(9) 0.0061(9) -0.0008(9)
C43 0.122(6) 0.043(3) 0.096(4) -0.018(3) 0.062(4) -0.012(3)
C44 0.043(3) 0.051(3) 0.182(8) -0.054(4) -0.023(3) -0.004(2)
C45 0.149(6) 0.032(2) 0.080(3) 0.0003(19) -0.026(3) 0.030(3)
C43A 0.043(4) 0.036(4) 0.084(7) -0.014(4) -0.006(4) 0.012(3)
C44A 0.095(7) 0.043(4) 0.065(5) -0.019(3) -0.022(4) 0.001(4)
C45A 0.124(13) 0.039(6) 0.25(2) -0.020(8) 0.143(14) -0.018(6)
C46 0.0356(10) 0.0304(9) 0.0394(10) 0.0064(7) 0.0106(8) -0.0016(8)
C47 0.091(2) 0.0557(15) 0.0680(16) 0.0051(12) 0.0455(15) -0.0147(14)
C48 0.0586(16) 0.0495(15) 0.126(3) 0.0423(16) 0.0250(16) 0.0025(12)
C49 0.0745(18) 0.0662(17) 0.0724(18) 0.0155(13) -0.0080(14) -0.0326(15)
C50 0.0447(11) 0.0245(9) 0.0396(10) -0.0004(7) 0.0038(8) -0.0018(8)
C51 0.095(2) 0.0526(15) 0.0801(19) -0.0161(13) 0.0243(16) -0.0359(16)
C52 0.098(3) 0.0408(16) 0.203(4) -0.032(2) -0.042(3) 0.0290(17)
C53 0.147(3) 0.0545(16) 0.0449(14) -0.0076(12) 0.0019(16) -0.0382(18)
C54 0.0283(9) 0.0355(10) 0.0328(9) 0.0048(7) 0.0003(7) -0.0074(8)
C55 0.0336(10) 0.0390(11) 0.0394(10) 0.0022(8) 0.0034(8) -0.0084(8)
C56 0.0424(12) 0.0550(13) 0.0427(11) -0.0040(10) 0.0122(9) -0.0144(10)
C57 0.0454(12) 0.0651(15) 0.0326(10) 0.0085(10) 0.0070(9) -0.0201(11)
C58 0.0449(12) 0.0565(13) 0.0400(11) 0.0190(10) -0.0012(9) -0.0077(10)
C59 0.0336(10) 0.0465(11) 0.0379(10) 0.0102(8) 0.0021(8) -0.0023(9)
C60 0.0375(10) 0.0345(10) 0.0286(9) 0.0029(7) -0.0012(7) -0.0041(8)
C61 0.0421(13) 0.0406(12) 0.0817(17) -0.0091(11) -0.0120(11) 0.0005(10)
C62 0.0560(16) 0.0449(14) 0.101(2) -0.0167(13) -0.0093(14) 0.0086(12)
C63 0.0641(16) 0.0383(12) 0.0639(15) -0.0122(10) -0.0046(12) -0.0042(11)
C64 0.0493(14) 0.0550(14) 0.0565(14) -0.0125(11) 0.0012(11) -0.0179(12)
C65 0.0387(11) 0.0506(13) 0.0429(11) -0.0070(9) 0.0056(9) -0.0086(10)
C66 0.0269(9) 0.0337(9) 0.0266(8) 0.0030(7) 0.0007(6) 0.0017(7)
C67 0.0687(15) 0.0423(12) 0.0305(10) 0.0050(8) 0.0112(9) 0.0156(11)
C68 0.0833(18) 0.0622(15) 0.0330(11) 0.0024(10) 0.0120(11) 0.0275(14)
C69 0.0559(14) 0.0752(16) 0.0262(10) 0.0112(10) 0.0065(9) 0.0125(12)
C70 0.0610(14) 0.0530(13) 0.0339(11) 0.0154(9) -0.0019(9) -0.0009(11)
C71 0.0535(13) 0.0367(10) 0.0322(10) 0.0059(8) -0.0013(9) 0.0028(9)
C72 0.0334(9) 0.0275(9) 0.0230(8) 0.0014(6) 0.0082(6) 0.0033(7)
C73 0.0357(10) 0.0293(10) 0.0447(11) 0.0032(8) 0.0011(8) 0.0031(8)
C74 0.0434(12) 0.0418(12) 0.0514(12) 0.0037(9) -0.0049(9) 0.0101(10)
C75 0.0543(14) 0.0402(12) 0.0509(12) 0.0181(9) 0.0089(10) 0.0165(10)
C76 0.0507(13) 0.0344(11) 0.0700(15) 0.0206(10) 0.0195(11) 0.0044(10)
C77 0.0345(10) 0.0335(10) 0.0535(12) 0.0114(9) 0.0105(9) 0.0029(8)
C78 0.096(4) 0.064(3) 0.069(4) 0.020(3) 0.004(3) 0.021(3)
Cl1 0.1460(10) 0.0968(7) 0.1412(9) 0.0543(6) 0.0417(7) 0.0612(7)

loop_
_atom_type_symbol
_atom_type_description
_atom_type_scat_dispersion_real
_atom_type_scat_dispersion_imag
_atom_type_scat_source
C C 0.0033 0.0016 'International Tables Vol C Tables 4.2.6.8 and 6.1.1.4'
H H 0.0000 0.0000 'International Tables Vol C Tables 4.2.6.8 and 6.1.1.4'
O O 0.0106 0.0060 'International Tables Vol C Tables 4.2.6.8 and 6.1.1.4'
P P 0.1023 0.0942 'International Tables Vol C Tables 4.2.6.8 and 6.1.1.4'
Cl Cl 0.1484 0.1585 'International Tables Vol C Tables 4.2.6.8 and 6.1.1.4'

loop_
_geom_angle_atom_site_label_1
_geom_angle_atom_site_label_2
_geom_angle_atom_site_label_3
_geom_angle
_geom_angle_site_symmetry_1
_geom_angle_site_symmetry_3
_geom_angle_publ_flag
C60 P1 C54 101.57(8) . . ?
C60 P1 C29 99.92(8) . . ?
C54 P1 C29 101.11(8) . . ?
C60 P1 O4 105.68(6) . . ?
C54 P1 O4 130.62(6) . . ?
C29 P1 O4 34.35(6) . . ?
C60 P1 P2 67.02(6) . . ?
C54 P1 P2 98.86(6) . . ?
C29 P1 P2 34.01(5) . . ?
O4 P1 P2 57.542(17) . . ?
C72 P2 C66 102.26(8) . . ?
C72 P2 C30 101.53(8) . . ?
C66 P2 C30 101.09(8) . . ?
C72 P2 O4 155.58(6) . . ?
C66 P2 O4 73.18(6) . . ?
C30 P2 O4 57.33(6) . . ?
C72 P2 P1 142.79(6) . . ?
C66 P2 P1 103.40(6) . . ?
C30 P2 P1 99.48(6) . . ?
O4 P2 P1 59.577(16) . . ?
C7 O1 C29 115.87(12) . . ?
C7 O1 O4 140.56(9) . . ?
C29 O1 O4 102.22(9) . . ?
C31 O2 C14 117.51(13) . . ?
C31 O2 H4 147.2(6) . . ?
C14 O2 H4 88.9(6) . . ?
C31 O2 O4 142.32(10) . . ?
C14 O2 O4 94.04(9) . . ?
H4 O2 O4 5.3(6) . . ?
C21 O4 O2 117.97(10) . . ?
C21 O4 O5 122.21(10) . . ?
O2 O4 O5 113.20(5) . . ?
C21 O4 O1 140.48(10) . . ?
O2 O4 O1 55.51(4) . . ?
O5 O4 O1 60.21(4) . . ?
C21 O4 P2 136.30(10) . . ?
O2 O4 P2 105.69(4) . . ?
O5 O4 P2 25.53(2) . . ?
O1 O4 P2 65.36(3) . . ?
C21 O4 P1 159.16(10) . . ?
O2 O4 P1 43.49(3) . . ?
O5 O4 P1 71.15(3) . . ?
O1 O4 P1 28.14(2) . . ?
P2 O4 P1 62.881(18) . . ?
C21 O4 H4 107(2) . . ?
O2 O4 H4 17(2) . . ?
O5 O4 H4 114(2) . . ?
O1 O4 H4 54(2) . . ?
P2 O4 H4 114(2) . . ?
P1 O4 H4 52(2) . . ?
C28 O5 C30 113.44(12) . . ?
C28 O5 O4 82.54(8) . . ?
C30 O5 O4 147.09(10) . . ?
C2 C1 C27 110.85(13) . . ?
C2 C1 H1A 109.5 . . ?
C27 C1 H1A 109.5 . . ?
C2 C1 H1B 109.5 . . ?
C27 C1 H1B 109.5 . . ?
H1A C1 H1B 108.1 . . ?
C7 C2 C3 118.17(16) . . ?
C7 C2 C1 121.78(14) . . ?
C3 C2 C1 119.85(14) . . ?
C4 C3 C2 122.28(15) . . ?
C4 C3 H3 118.9 . . ?
C2 C3 H3 118.9 . . ?
C5 C4 C3 117.30(15) . . ?
C5 C4 C38 119.69(16) . . ?
C3 C4 C38 123.01(15) . . ?
C6 C5 C4 122.70(16) . . ?
C6 C5 H5 118.6 . . ?
C4 C5 H5 118.6 . . ?
C5 C6 C7 118.21(15) . . ?
C5 C6 C8 120.18(15) . . ?
C7 C6 C8 121.57(14) . . ?
O1 C7 C2 120.21(15) . . ?
O1 C7 C6 118.27(14) . . ?
C2 C7 C6 121.24(14) . . ?
C9 C8 C6 111.39(13) . . ?
C9 C8 H8A 109.3 . . ?
C6 C8 H8A 109.3 . . ?
C9 C8 H8B 109.3 . . ?
C6 C8 H8B 109.3 . . ?
H8A C8 H8B 108.0 . . ?
C14 C9 C10 117.59(15) . . ?
C14 C9 C8 123.02(15) . . ?
C10 C9 C8 119.33(15) . . ?
C11 C10 C9 122.78(16) . . ?
C11 C10 H10 118.6 . . ?
C9 C10 H10 118.6 . . ?
C10 C11 C12 117.37(16) . . ?
C10 C11 C42 121.52(17) . . ?
C12 C11 C42 121.11(17) . . ?
C11 C12 C13 122.37(16) . . ?
C11 C12 H12 118.8 . . ?
C13 C12 H12 118.8 . . ?
C14 C13 C12 117.25(15) . . ?
C14 C13 C15 122.73(15) . . ?
C12 C13 C15 120.01(16) . . ?
C9 C14 C13 122.53(15) . . ?
C9 C14 O2 120.62(15) . . ?
C13 C14 O2 116.68(14) . . ?
C13 C15 C16 112.85(14) . . ?
C13 C15 H15A 109.0 . . ?
C16 C15 H15A 109.0 . . ?
C13 C15 H15B 109.0 . . ?
C16 C15 H15B 109.0 . . ?
H15A C15 H15B 107.8 . . ?
C21 C16 C17 118.28(15) . . ?
C21 C16 C15 121.00(15) . . ?
C17 C16 C15 120.72(15) . . ?
C18 C17 C16 122.48(16) . . ?
C18 C17 H17 118.8 . . ?
C16 C17 H17 118.8 . . ?
C17 C18 C19 117.05(16) . . ?
C17 C18 C46 122.69(16) . . ?
C19 C18 C46 120.20(15) . . ?
C20 C19 C18 122.50(16) . . ?
C20 C19 H19 118.8 . . ?
C18 C19 H19 118.8 . . ?
C19 C20 C21 118.68(16) . . ?
C19 C20 C22 121.79(15) . . ?
C21 C20 C22 119.42(15) . . ?
O4 C21 C16 122.00(15) . . ?
O4 C21 C20 116.95(15) . . ?
C16 C21 C20 120.98(15) . . ?
C20 C22 C23 109.44(14) . . ?
C20 C22 H22A 109.8 . . ?
C23 C22 H22A 109.8 . . ?
C20 C22 H22B 109.8 . . ?
C23 C22 H22B 109.8 . . ?
H22A C22 H22B 108.2 . . ?
C24 C23 C28 117.72(15) . . ?
C24 C23 C22 119.63(15) . . ?
C28 C23 C22 122.36(14) . . ?
C25 C24 C23 122.94(16) . . ?
C25 C24 H24 118.5 . . ?
C23 C24 H24 118.5 . . ?
C24 C25 C26 117.33(15) . . ?
C24 C25 C50 121.97(16) . . ?
C26 C25 C50 120.47(15) . . ?
C27 C26 C25 122.14(15) . . ?
C27 C26 H26 118.9 . . ?
C25 C26 H26 118.9 . . ?
C26 C27 C28 118.51(15) . . ?
C26 C27 C1 119.82(14) . . ?
C28 C27 C1 121.55(14) . . ?
O5 C28 C27 118.71(14) . . ?
O5 C28 C23 119.79(14) . . ?
C27 C28 C23 121.30(14) . . ?
O1 C29 P1 114.15(11) . . ?
O1 C29 H29A 108.7 . . ?
P1 C29 H29A 108.7 . . ?
O1 C29 H29B 108.7 . . ?
P1 C29 H29B 108.7 . . ?
H29A C29 H29B 107.6 . . ?
O5 C30 P2 106.15(11) . . ?
O5 C30 H30A 110.5 . . ?
P2 C30 H30A 110.5 . . ?
O5 C30 H30B 110.5 . . ?
P2 C30 H30B 110.5 . . ?
H30A C30 H30B 108.7 . . ?
O3 C31 O2 122.80(15) . . ?
O3 C31 C32 125.23(15) . . ?
O2 C31 C32 111.95(14) . . ?
C37 C32 C33 119.94(16) . . ?
C37 C32 C31 117.68(16) . . ?
C33 C32 C31 122.33(15) . . ?
C34 C33 C32 119.35(17) . . ?
C34 C33 H33 120.3 . . ?
C32 C33 H33 120.3 . . ?
C35 C34 C33 120.3(2) . . ?
C35 C34 H34 119.8 . . ?
C33 C34 H34 119.8 . . ?
C36 C35 C34 120.09(18) . . ?
C36 C35 H35 120.0 . . ?
C34 C35 H35 120.0 . . ?
C37 C36 C35 120.23(19) . . ?
C37 C36 H36 119.9 . . ?
C35 C36 H36 119.9 . . ?
C36 C37 C32 120.08(19) . . ?
C36 C37 H37 120.0 . . ?
C32 C37 H37 120.0 . . ?
C41 C38 C40 108.71(16) . . ?
C41 C38 C39 109.74(17) . . ?
C40 C38 C39 108.00(15) . . ?
C41 C38 C4 108.52(14) . . ?
C40 C38 C4 112.13(15) . . ?
C39 C38 C4 109.72(15) . . ?
C38 C39 H39A 109.5 . . ?
C38 C39 H39B 109.5 . . ?
H39A C39 H39B 109.5 . . ?
C38 C39 H39C 109.5 . . ?
H39A C39 H39C 109.5 . . ?
H39B C39 H39C 109.5 . . ?
C38 C40 H40A 109.5 . . ?
C38 C40 H40B 109.5 . . ?
H40A C40 H40B 109.5 . . ?
C38 C40 H40C 109.5 . . ?
H40A C40 H40C 109.5 . . ?
H40B C40 H40C 109.5 . . ?
C38 C41 H41A 109.5 . . ?
C38 C41 H41B 109.5 . . ?
H41A C41 H41B 109.5 . . ?
C38 C41 H41C 109.5 . . ?
H41A C41 H41C 109.5 . . ?
H41B C41 H41C 109.5 . . ?
C45A C42 C43A 116.9(7) . . ?
C45A C42 C44 41.9(8) . . ?
C43A C42 C44 140.4(4) . . ?
C45A C42 C43 126.7(5) . . ?
C43A C42 C43 41.8(4) . . ?
C44 C42 C43 115.5(5) . . ?
C45A C42 C11 118.9(5) . . ?
C43A C42 C11 110.6(3) . . ?
C44 C42 C11 108.7(3) . . ?
C43 C42 C11 114.3(2) . . ?
C45A C42 C45 63.2(9) . . ?
C43A C42 C45 65.9(5) . . ?
C44 C42 C45 105.0(4) . . ?
C43 C42 C45 104.2(4) . . ?
C11 C42 C45 108.4(2) . . ?
C45A C42 C44A 104.3(10) . . ?
C43A C42 C44A 98.7(6) . . ?
C44 C42 C44A 67.6(5) . . ?
C43 C42 C44A 57.1(5) . . ?
C11 C42 C44A 104.2(3) . . ?
C45 C42 C44A 147.2(3) . . ?
C42 C43 H43A 109.5 . . ?
C42 C43 H43B 109.5 . . ?
C42 C43 H43C 109.5 . . ?
C42 C44 H44A 109.5 . . ?
C42 C44 H44B 109.5 . . ?
C42 C44 H44C 109.5 . . ?
C42 C45 H45A 109.5 . . ?
C42 C45 H45B 109.5 . . ?
C42 C45 H45C 109.5 . . ?
C42 C43A H43D 109.5 . . ?
C42 C43A H43E 109.5 . . ?
H43D C43A H43E 109.5 . . ?
C42 C43A H43F 109.5 . . ?
H43D C43A H43F 109.5 . . ?
H43E C43A H43F 109.5 . . ?
C42 C44A H44D 109.5 . . ?
C42 C44A H44E 109.5 . . ?
H44D C44A H44E 109.5 . . ?
C42 C44A H44F 109.5 . . ?
H44D C44A H44F 109.5 . . ?
H44E C44A H44F 109.5 . . ?
C42 C45A H45D 109.5 . . ?
C42 C45A H45E 109.5 . . ?
H45D C45A H45E 109.5 . . ?
C42 C45A H45F 109.5 . . ?
H45D C45A H45F 109.5 . . ?
H45E C45A H45F 109.5 . . ?
C47 C46 C48 110.0(2) . . ?
C47 C46 C49 107.9(2) . . ?
C48 C46 C49 107.2(2) . . ?
C47 C46 C18 108.72(16) . . ?
C48 C46 C18 112.71(17) . . ?
C49 C46 C18 110.20(17) . . ?
C46 C47 H47A 109.5 . . ?
C46 C47 H47B 109.5 . . ?
H47A C47 H47B 109.5 . . ?
C46 C47 H47C 109.5 . . ?
H47A C47 H47C 109.5 . . ?
H47B C47 H47C 109.5 . . ?
C46 C48 H48A 109.5 . . ?
C46 C48 H48B 109.5 . . ?
H48A C48 H48B 109.5 . . ?
C46 C48 H48C 109.5 . . ?
H48A C48 H48C 109.5 . . ?
H48B C48 H48C 109.5 . . ?
C46 C49 H49A 109.5 . . ?
C46 C49 H49B 109.5 . . ?
H49A C49 H49B 109.5 . . ?
C46 C49 H49C 109.5 . . ?
H49A C49 H49C 109.5 . . ?
H49B C49 H49C 109.5 . . ?
C52 C50 C53 111.5(3) . . ?
C52 C50 C51 109.3(3) . . ?
C53 C50 C51 105.2(2) . . ?
C52 C50 C25 108.48(18) . . ?
C53 C50 C25 110.54(16) . . ?
C51 C50 C25 111.81(17) . . ?
C50 C51 H51A 109.5 . . ?
C50 C51 H51B 109.5 . . ?
H51A C51 H51B 109.5 . . ?
C50 C51 H51C 109.5 . . ?
H51A C51 H51C 109.5 . . ?
H51B C51 H51C 109.5 . . ?
C50 C52 H52A 109.5 . . ?
C50 C52 H52B 109.5 . . ?
H52A C52 H52B 109.5 . . ?
C50 C52 H52C 109.5 . . ?
H52A C52 H52C 109.5 . . ?
H52B C52 H52C 109.5 . . ?
C50 C53 H53A 109.5 . . ?
C50 C53 H53B 109.5 . . ?
H53A C53 H53B 109.5 . . ?
C50 C53 H53C 109.5 . . ?
H53A C53 H53C 109.5 . . ?
H53B C53 H53C 109.5 . . ?
C55 C54 C59 118.41(18) . . ?
C55 C54 P1 118.30(15) . . ?
C59 C54 P1 123.28(15) . . ?
C56 C55 C54 121.3(2) . . ?
C56 C55 H55 119.4 . . ?
C54 C55 H55 119.4 . . ?
C55 C56 C57 119.5(2) . . ?
C55 C56 H56 120.3 . . ?
C57 C56 H56 120.3 . . ?
C58 C57 C56 119.05(19) . . ?
C58 C57 H57 120.5 . . ?
C56 C57 H57 120.5 . . ?
C57 C58 C59 121.5(2) . . ?
C57 C58 H58 119.2 . . ?
C59 C58 H58 119.2 . . ?
C58 C59 C54 120.2(2) . . ?
C58 C59 H59 119.9 . . ?
C54 C59 H59 119.9 . . ?
C61 C60 C65 117.69(18) . . ?
C61 C60 P1 125.97(15) . . ?
C65 C60 P1 116.28(16) . . ?
C60 C61 C62 121.6(2) . . ?
C60 C61 H61 119.2 . . ?
C62 C61 H61 119.2 . . ?
C61 C62 C63 120.1(2) . . ?
C61 C62 H62 120.0 . . ?
C63 C62 H62 120.0 . . ?
C64 C63 C62 119.1(2) . . ?
C64 C63 H63 120.4 . . ?
C62 C63 H63 120.4 . . ?
C63 C64 C65 120.7(2) . . ?
C63 C64 H64 119.7 . . ?
C65 C64 H64 119.7 . . ?
C64 C65 C60 120.8(2) . . ?
C64 C65 H65 119.6 . . ?
C60 C65 H65 119.6 . . ?
C67 C66 C71 118.58(17) . . ?
C67 C66 P2 122.22(14) . . ?
C71 C66 P2 119.04(14) . . ?
C66 C67 C68 120.7(2) . . ?
C66 C67 H67 119.6 . . ?
C68 C67 H67 119.6 . . ?
C69 C68 C67 120.0(2) . . ?
C69 C68 H68 120.0 . . ?
C67 C68 H68 120.0 . . ?
C68 C69 C70 120.12(19) . . ?
C68 C69 H69 119.9 . . ?
C70 C69 H69 119.9 . . ?
C69 C70 C71 120.2(2) . . ?
C69 C70 H70 119.9 . . ?
C71 C70 H70 119.9 . . ?
C70 C71 C66 120.35(19) . . ?
C70 C71 H71 119.8 . . ?
C66 C71 H71 119.8 . . ?
C77 C72 C73 117.86(17) . . ?
C77 C72 P2 116.86(14) . . ?
C73 C72 P2 125.23(14) . . ?
C74 C73 C72 120.88(18) . . ?
C74 C73 H73 119.6 . . ?
C72 C73 H73 119.6 . . ?
C75 C74 C73 120.34(19) . . ?
C75 C74 H74 119.8 . . ?
C73 C74 H74 119.8 . . ?
C76 C75 C74 119.71(19) . . ?
C76 C75 H75 120.1 . . ?
C74 C75 H75 120.1 . . ?
C75 C76 C77 120.49(19) . . ?
C75 C76 H76 119.8 . . ?
C77 C76 H76 119.8 . . ?
C76 C77 C72 120.71(19) . . ?
C76 C77 H77 119.6 . . ?
C72 C77 H77 119.6 . . ?
Cl1 C78 Cl1 106.0(3) 2_675 . ?
Cl1 C78 H78A 110.5 2_675 . ?
Cl1 C78 H78A 110.5 . . ?
Cl1 C78 H78B 110.5 2_675 . ?
Cl1 C78 H78B 110.5 . . ?
H78A C78 H78B 108.7 . . ?

loop_
_geom_bond_atom_site_label_1
_geom_bond_atom_site_label_2
_geom_bond_distance
_geom_bond_site_symmetry_2
_geom_bond_publ_flag
P1 C60 1.8283(19) . ?
P1 C54 1.8429(19) . ?
P1 C29 1.8729(18) . ?
P1 O4 5.1668(14) . ?
P1 P2 5.3331(8) . ?
P2 C72 1.8235(18) . ?
P2 C66 1.8324(18) . ?
P2 C30 1.8534(17) . ?
P2 O4 5.0558(14) . ?
O1 C7 1.3900(18) . ?
O1 C29 1.4410(19) . ?
O1 O4 3.1940(17) . ?
O2 C31 1.3646(19) . ?
O2 C14 1.4131(19) . ?
O2 H4 2.26(2) . ?
O2 O4 2.9091(17) . ?
O3 C31 1.197(2) . ?
O4 C21 1.381(2) . ?
O4 O5 3.0700(17) . ?
O4 H4 0.69(2) . ?
O5 C28 1.3939(18) . ?
O5 C30 1.435(2) . ?
C1 C2 1.515(2) . ?
C1 C27 1.524(2) . ?
C1 H1A 0.9900 . ?
C1 H1B 0.9900 . ?
C2 C7 1.395(2) . ?
C2 C3 1.399(2) . ?
C3 C4 1.392(2) . ?
C3 H3 0.9500 . ?
C4 C5 1.392(2) . ?
C4 C38 1.536(2) . ?
C5 C6 1.389(2) . ?
C5 H5 0.9500 . ?
C6 C7 1.396(2) . ?
C6 C8 1.519(2) . ?
C8 C9 1.512(2) . ?
C8 H8A 0.9900 . ?
C8 H8B 0.9900 . ?
C9 C14 1.387(2) . ?
C9 C10 1.391(2) . ?
C10 C11 1.385(3) . ?
C10 H10 0.9500 . ?
C11 C12 1.395(3) . ?
C11 C42 1.533(2) . ?
C12 C13 1.399(2) . ?
C12 H12 0.9500 . ?
C13 C14 1.392(2) . ?
C13 C15 1.518(2) . ?
C15 C16 1.519(2) . ?
C15 H15A 0.9900 . ?
C15 H15B 0.9900 . ?
C16 C21 1.390(2) . ?
C16 C17 1.395(2) . ?
C17 C18 1.394(2) . ?
C17 H17 0.9500 . ?
C18 C19 1.399(2) . ?
C18 C46 1.533(2) . ?
C19 C20 1.378(2) . ?
C19 H19 0.9500 . ?
C20 C21 1.403(2) . ?
C20 C22 1.517(2) . ?
C22 C23 1.523(2) . ?
C22 H22A 0.9900 . ?
C22 H22B 0.9900 . ?
C23 C24 1.393(2) . ?
C23 C28 1.397(2) . ?
C24 C25 1.387(2) . ?
C24 H24 0.9500 . ?
C25 C26 1.393(2) . ?
C25 C50 1.542(2) . ?
C26 C27 1.391(2) . ?
C26 H26 0.9500 . ?
C27 C28 1.395(2) . ?
C29 H29A 0.9900 . ?
C29 H29B 0.9900 . ?
C30 H30A 0.9900 . ?
C30 H30B 0.9900 . ?
C31 C32 1.487(2) . ?
C32 C37 1.388(3) . ?
C32 C33 1.394(3) . ?
C33 C34 1.389(3) . ?
C33 H33 0.9500 . ?
C34 C35 1.382(3) . ?
C34 H34 0.9500 . ?
C35 C36 1.380(3) . ?
C35 H35 0.9500 . ?
C36 C37 1.379(3) . ?
C36 H36 0.9500 . ?
C37 H37 0.9500 . ?
C38 C41 1.530(3) . ?
C38 C40 1.532(3) . ?
C38 C39 1.536(3) . ?
C39 H39A 0.9800 . ?
C39 H39B 0.9800 . ?
C39 H39C 0.9800 . ?
C40 H40A 0.9800 . ?
C40 H40B 0.9800 . ?
C40 H40C 0.9800 . ?
C41 H41A 0.9800 . ?
C41 H41B 0.9800 . ?
C41 H41C 0.9800 . ?
C42 C45A 1.408(10) . ?
C42 C43A 1.452(7) . ?
C42 C44 1.460(5) . ?
C42 C43 1.470(5) . ?
C42 C45 1.604(5) . ?
C42 C44A 1.768(8) . ?
C43 H43A 0.9800 . ?
C43 H43B 0.9800 . ?
C43 H43C 0.9800 . ?
C44 H44A 0.9800 . ?
C44 H44B 0.9800 . ?
C44 H44C 0.9800 . ?
C45 H45A 0.9800 . ?
C45 H45B 0.9800 . ?
C45 H45C 0.9800 . ?
C43A H43D 0.9800 . ?
C43A H43E 0.9800 . ?
C43A H43F 0.9800 . ?
C44A H44D 0.9800 . ?
C44A H44E 0.9800 . ?
C44A H44F 0.9800 . ?
C45A H45D 0.9800 . ?
C45A H45E 0.9800 . ?
C45A H45F 0.9800 . ?
C46 C47 1.510(3) . ?
C46 C48 1.510(3) . ?
C46 C49 1.532(3) . ?
C47 H47A 0.9800 . ?
C47 H47B 0.9800 . ?
C47 H47C 0.9800 . ?
C48 H48A 0.9800 . ?
C48 H48B 0.9800 . ?
C48 H48C 0.9800 . ?
C49 H49A 0.9800 . ?
C49 H49B 0.9800 . ?
C49 H49C 0.9800 . ?
C50 C52 1.487(4) . ?
C50 C53 1.527(3) . ?
C50 C51 1.537(3) . ?
C51 H51A 0.9800 . ?
C51 H51B 0.9800 . ?
C51 H51C 0.9800 . ?
C52 H52A 0.9800 . ?
C52 H52B 0.9800 . ?
C52 H52C 0.9800 . ?
C53 H53A 0.9800 . ?
C53 H53B 0.9800 . ?
C53 H53C 0.9800 . ?
C54 C55 1.391(3) . ?
C54 C59 1.396(3) . ?
C55 C56 1.387(3) . ?
C55 H55 0.9500 . ?
C56 C57 1.409(3) . ?
C56 H56 0.9500 . ?
C57 C58 1.366(3) . ?
C57 H57 0.9500 . ?
C58 C59 1.386(3) . ?
C58 H58 0.9500 . ?
C59 H59 0.9500 . ?
C60 C61 1.375(3) . ?
C60 C65 1.395(3) . ?
C61 C62 1.385(3) . ?
C61 H61 0.9500 . ?
C62 C63 1.385(3) . ?
C62 H62 0.9500 . ?
C63 C64 1.369(3) . ?
C63 H63 0.9500 . ?
C64 C65 1.388(3) . ?
C64 H64 0.9500 . ?
C65 H65 0.9500 . ?
C66 C67 1.385(3) . ?
C66 C71 1.397(3) . ?
C67 C68 1.393(3) . ?
C67 H67 0.9500 . ?
C68 C69 1.372(3) . ?
C68 H68 0.9500 . ?
C69 C70 1.380(3) . ?
C69 H69 0.9500 . ?
C70 C71 1.387(3) . ?
C70 H70 0.9500 . ?
C71 H71 0.9500 . ?
C72 C77 1.393(3) . ?
C72 C73 1.395(3) . ?
C73 C74 1.379(3) . ?
C73 H73 0.9500 . ?
C74 C75 1.375(3) . ?
C74 H74 0.9500 . ?
C75 C76 1.372(3) . ?
C75 H75 0.9500 . ?
C76 C77 1.382(3) . ?
C76 H76 0.9500 . ?
C77 H77 0.9500 . ?
C78 Cl1 1.722(6) 2_675 ?
C78 Cl1 1.859(6) . ?
C78 H78A 0.9900 . ?
C78 H78B 0.9900 . ?
